data_7022556
loop_
_publ_author_name
'Bullock, Samantha J.'
'Harding, Lindsay P.'
'Moore, Michelle P.'
'Mills, Andrew'
'Piela, Sean A. F.'
'Rice, Craig R.'
'Towns-Andrews, Liz'
'Whitehead, Martina'

_publ_section_title
;
 Synthesis of ligands containing N-oxide donor atoms and their assembly
 into metallosupramolecular structures.
;
_journal_issue 16
_journal_name_full 'Dalton transactions (Cambridge, England : 2003)'
_journal_page_first 5805
_journal_page_last 5811
_journal_paper_doi 10.1039/c3dt00090g
_journal_volume 42
_journal_year 2013
_chemical_formula_sum 'C55.38 H37.83 Cl4.6 Cu2 N11.08 O20.16 S4'
_chemical_formula_weight 1599.26
_chemical_name_systematic
;
?
;
_space_group_IT_number 2
_symmetry_cell_setting triclinic
_symmetry_space_group_name_Hall '-P 1'
_symmetry_space_group_name_H-M 'P -1'
_atom_sites_solution_hydrogens geom
_atom_sites_solution_primary direct
_atom_sites_solution_secondary difmap
_audit_creation_method SHELXL-97
_cell_angle_alpha 95.609(2)
_cell_angle_beta 94.864(2)
_cell_angle_gamma 90.453(2)
_cell_formula_units_Z 2
_cell_length_a 12.0799(12)
_cell_length_b 14.7340(15)
_cell_length_c 17.2067(17)
_cell_measurement_reflns_used 4466
_cell_measurement_temperature 100(2)
_cell_measurement_theta_max 23.332
_cell_measurement_theta_min 2.332
_cell_volume 3036.5(5)
_computing_structure_refinement 'SHELXL-97 (Sheldrick, 2008)'
_computing_structure_solution 'SHELXS-97 (Sheldrick, 2008)'
_diffrn_ambient_temperature 100(2)
_diffrn_measured_fraction_theta_full 0.983
_diffrn_measured_fraction_theta_max 0.983
_diffrn_measurement_device_type 'Bruker APEX-II CCD'
_diffrn_measurement_method '\f and \w scans'
_diffrn_radiation_monochromator graphite
_diffrn_radiation_source 'fine-focus sealed tube'
_diffrn_radiation_type MoK\a
_diffrn_radiation_wavelength 0.71073
_diffrn_reflns_av_R_equivalents 0.0400
_diffrn_reflns_av_sigmaI/netI 0.0382
_diffrn_reflns_limit_h_max 15
_diffrn_reflns_limit_h_min -10
_diffrn_reflns_limit_k_max 19
_diffrn_reflns_limit_k_min -19
_diffrn_reflns_limit_l_max 22
_diffrn_reflns_limit_l_min -22
_diffrn_reflns_number 52841
_diffrn_reflns_theta_full 27.88
_diffrn_reflns_theta_max 27.88
_diffrn_reflns_theta_min 1.92
_exptl_absorpt_coefficient_mu 1.129
_exptl_absorpt_correction_T_max 0.8955
_exptl_absorpt_correction_T_min 0.4299
_exptl_absorpt_correction_type multi-scan
_exptl_absorpt_process_details sadabs
_exptl_crystal_colour green
_exptl_crystal_density_diffrn 1.749
_exptl_crystal_density_method 'not measured'
_exptl_crystal_description plate
_exptl_crystal_F_000 1618.7
_exptl_crystal_size_max 0.90
_exptl_crystal_size_mid 0.50
_exptl_crystal_size_min 0.10
_refine_diff_density_max 1.630
_refine_diff_density_min -1.276
_refine_diff_density_rms 0.094
_refine_ls_extinction_method none
_refine_ls_goodness_of_fit_ref 1.018
_refine_ls_hydrogen_treatment constr
_refine_ls_matrix_type full
_refine_ls_number_parameters 978
_refine_ls_number_reflns 14250
_refine_ls_number_restraints 135
_refine_ls_restrained_S_all 1.017
_refine_ls_R_factor_all 0.0654
_refine_ls_R_factor_gt 0.0453
_refine_ls_shift/su_max 0.002
_refine_ls_shift/su_mean 0.000
_refine_ls_structure_factor_coef Fsqd
_refine_ls_weighting_details 'calc w=1/[\s^2^(Fo^2^)+(0.0488P)^2^+7.7009P] where P=(Fo^2^+2Fc^2^)/3'
_refine_ls_weighting_scheme calc
_refine_ls_wR_factor_gt 0.1073
_refine_ls_wR_factor_ref 0.1217
_reflns_number_gt 11126
_reflns_number_total 14250
_reflns_threshold_expression >2sigma(I)
_cod_data_source_file c3dt00090g.txt
_cod_data_source_block cu2lph2
_cod_original_sg_symbol_H-M P-1
_cod_original_formula_sum 'C55.38 H37.83 Cl4.60 Cu2 N11.08 O20.16 S4'
_cod_database_code 7022556

loop_
_symmetry_equiv_pos_as_xyz
'x, y, z'
'-x, -y, -z'

loop_
_atom_site_label
_atom_site_type_symbol
_atom_site_fract_x
_atom_site_fract_y
_atom_site_fract_z
_atom_site_U_iso_or_equiv
_atom_site_adp_type
_atom_site_occupancy
_atom_site_symmetry_multiplicity
_atom_site_calc_flag
_atom_site_refinement_flags
_atom_site_disorder_assembly
_atom_site_disorder_group
O6 O 0.3882(2) 0.57338(17) 0.20125(13) 0.0298(5) Uani 1 1 d . . .
O7 O 1.1504(2) 0.67978(17) 0.08818(13) 0.0287(5) Uani 1 1 d . . .
Cu1 Cu 0.99390(3) 0.76194(2) 0.169195(19) 0.01526(8) Uani 1 1 d . . .
Cu2 Cu 0.57690(3) 0.66308(2) 0.27332(2) 0.01852(9) Uani 1 1 d . . .
S1 S 0.98533(8) 0.98868(6) 0.37526(5) 0.0339(2) Uani 1 1 d . . .
S2 S 0.67885(8) 0.88458(6) 0.47479(5) 0.03181(19) Uani 1 1 d . . .
S3 S 0.90807(7) 0.48196(5) 0.07495(4) 0.02069(15) Uani 1 1 d . . .
S4 S 0.61806(7) 0.55685(5) 0.03149(4) 0.02325(16) Uani 1 1 d . . .
N1 N 0.5752(2) 0.5897(2) 0.41955(15) 0.0263(6) Uani 1 1 d . . .
N2 N 0.6314(2) 0.53628(17) 0.26104(15) 0.0223(5) Uani 1 1 d . . .
N3 N 0.6125(2) 0.65773(17) 0.15999(14) 0.0182(5) Uani 1 1 d . . .
N4 N 0.9138(2) 0.86815(17) 0.26536(14) 0.0192(5) Uani 1 1 d . . .
N5 N 1.0984(2) 0.76103(17) 0.26553(14) 0.0190(5) Uani 1 1 d . . .
N6 N 0.9833(2) 0.93413(16) 0.11187(14) 0.0188(5) Uani 1 1 d . . .
N7 N 0.9160(2) 0.74892(16) 0.06126(13) 0.0154(5) Uani 1 1 d . . .
N8 N 0.9399(2) 0.62978(16) 0.16455(13) 0.0156(5) Uani 1 1 d . . .
N9 N 0.6946(2) 0.75664(17) 0.36534(14) 0.0190(5) Uani 1 1 d . . .
N10 N 0.4972(2) 0.78082(18) 0.28030(14) 0.0200(5) Uani 1 1 d . . .
O1 O 0.50897(17) 0.62834(15) 0.36612(12) 0.0220(4) Uani 1 1 d . . .
O2 O 1.05722(17) 0.87545(14) 0.13977(12) 0.0199(4) Uani 1 1 d . . .
C1 C 0.5689(3) 0.6253(3) 0.4946(2) 0.0401(10) Uani 1 1 d . . .
H1 H 0.5233 0.6765 0.5057 0.048 Uiso 1 1 calc R . .
C2 C 0.6287(4) 0.5873(4) 0.5552(2) 0.0623(16) Uani 1 1 d . . .
H2 H 0.6246 0.6121 0.6079 0.075 Uiso 1 1 calc R . .
C3 C 0.6942(4) 0.5132(4) 0.5381(3) 0.0593(15) Uani 1 1 d . . .
H3 H 0.7346 0.4857 0.5791 0.071 Uiso 1 1 calc R . .
C4 C 0.7010(3) 0.4791(3) 0.4610(2) 0.0455(11) Uani 1 1 d . . .
H4 H 0.7476 0.4289 0.4491 0.055 Uiso 1 1 calc R . .
C5 C 0.6402(3) 0.5175(3) 0.4005(2) 0.0314(8) Uani 1 1 d . . .
C6 C 0.6455(3) 0.4802(2) 0.3180(2) 0.0320(8) Uani 1 1 d . . .
C7 C 0.6675(4) 0.3883(3) 0.2993(3) 0.0513(12) Uani 1 1 d . . .
H7 H 0.6787 0.3489 0.3397 0.062 Uiso 1 1 calc R . .
C8 C 0.6731(5) 0.3544(3) 0.2220(3) 0.0599(15) Uani 1 1 d . . .
H8 H 0.6881 0.2918 0.2091 0.072 Uiso 1 1 calc R . .
C9 C 0.6568(4) 0.4118(2) 0.1636(3) 0.0439(11) Uani 1 1 d . . .
H9 H 0.6598 0.3897 0.1101 0.053 Uiso 1 1 calc R . .
C10 C 0.6359(3) 0.5021(2) 0.1852(2) 0.0265(7) Uani 1 1 d . . .
C11 C 0.6039(3) 0.6715(2) 0.02790(17) 0.0215(6) Uani 1 1 d . . .
H11 H 0.5964 0.7007 -0.0191 0.026 Uiso 1 1 calc R . .
C12 C 0.6047(2) 0.7157(2) 0.10131(16) 0.0179(6) Uani 1 1 d . . .
C13 C 0.6212(2) 0.8138(2) 0.12519(16) 0.0182(6) Uani 1 1 d . . .
C14 C 0.5589(3) 0.8842(2) 0.09609(19) 0.0255(7) Uani 1 1 d . . .
H14 H 0.4996 0.8714 0.0565 0.031 Uiso 1 1 calc R . .
C15 C 0.5851(3) 0.9733(2) 0.1261(2) 0.0300(7) Uani 1 1 d . . .
H15 H 0.5419 1.0215 0.1074 0.036 Uiso 1 1 calc R . .
C16 C 0.6730(3) 0.9939(2) 0.1829(2) 0.0265(7) Uani 1 1 d . . .
H16 H 0.6889 1.0555 0.2030 0.032 Uiso 1 1 calc R . .
C17 C 0.7379(2) 0.9235(2) 0.21041(17) 0.0197(6) Uani 1 1 d . . .
C18 C 0.7100(2) 0.8347(2) 0.18135(16) 0.0182(6) Uani 1 1 d . . .
H18 H 0.7528 0.7864 0.2003 0.022 Uiso 1 1 calc R . .
C19 C 0.8363(3) 0.9366(2) 0.26763(17) 0.0211(6) Uani 1 1 d . . .
C20 C 0.8621(3) 1.0074(2) 0.3235(2) 0.0296(7) Uani 1 1 d . . .
H20 H 0.8178 1.0597 0.3324 0.036 Uiso 1 1 calc R . .
C21 C 0.9963(3) 0.8864(2) 0.31938(17) 0.0229(6) Uani 1 1 d . . .
C22 C 1.0894(3) 0.8240(2) 0.32771(17) 0.0238(6) Uani 1 1 d . . .
C23 C 1.1630(3) 0.8257(3) 0.39447(19) 0.0318(8) Uani 1 1 d . . .
H23 H 1.1569 0.8711 0.4371 0.038 Uiso 1 1 calc R . .
C24 C 1.2453(3) 0.7612(3) 0.39865(19) 0.0333(8) Uani 1 1 d . . .
H24 H 1.2958 0.7615 0.4441 0.040 Uiso 1 1 calc R . .
C25 C 1.2529(3) 0.6964(2) 0.33581(19) 0.0271(7) Uani 1 1 d . . .
H25 H 1.3084 0.6511 0.3375 0.032 Uiso 1 1 calc R . .
C26 C 1.1783(3) 0.6985(2) 0.27016(18) 0.0217(6) Uani 1 1 d . . .
H26 H 1.1839 0.6540 0.2269 0.026 Uiso 1 1 calc R . .
C27 C 0.9882(3) 1.0205(2) 0.14761(18) 0.0237(6) Uani 1 1 d . . .
H27 H 1.0390 1.0355 0.1924 0.028 Uiso 1 1 calc R . .
C28 C 0.9201(3) 1.0866(2) 0.1196(2) 0.0280(7) Uani 1 1 d . . .
H28 H 0.9239 1.1469 0.1451 0.034 Uiso 1 1 calc R . .
C29 C 0.8464(3) 1.0654(2) 0.0545(2) 0.0290(7) Uani 1 1 d . . .
H29 H 0.8001 1.1108 0.0342 0.035 Uiso 1 1 calc R . .
C30 C 0.8410(3) 0.9770(2) 0.01951(19) 0.0245(6) Uani 1 1 d . . .
H30 H 0.7899 0.9614 -0.0250 0.029 Uiso 1 1 calc R . .
C31 C 0.9094(3) 0.9105(2) 0.04850(17) 0.0192(6) Uani 1 1 d . . .
C32 C 0.9007(2) 0.81518(19) 0.01359(16) 0.0175(5) Uani 1 1 d . . .
C33 C 0.8708(3) 0.7944(2) -0.06669(17) 0.0212(6) Uani 1 1 d . . .
H33 H 0.8619 0.8419 -0.1001 0.025 Uiso 1 1 calc R . .
C34 C 0.8544(3) 0.7049(2) -0.09694(17) 0.0209(6) Uani 1 1 d . . .
H34 H 0.8352 0.6902 -0.1514 0.025 Uiso 1 1 calc R . .
C35 C 0.8662(2) 0.6366(2) -0.04737(16) 0.0188(6) Uani 1 1 d . . .
H35 H 0.8520 0.5745 -0.0665 0.023 Uiso 1 1 calc R . .
C36 C 0.8994(2) 0.66109(19) 0.03100(16) 0.0160(5) Uani 1 1 d . . .
C37 C 0.9168(2) 0.59750(19) 0.09037(16) 0.0159(5) Uani 1 1 d . . .
C38 C 0.9365(3) 0.4753(2) 0.17349(18) 0.0223(6) Uani 1 1 d . . .
H38 H 0.9429 0.4199 0.1973 0.027 Uiso 1 1 calc R . .
C39 C 0.9485(2) 0.55947(19) 0.21288(16) 0.0170(5) Uani 1 1 d . . .
C40 C 0.9504(2) 0.5845(2) 0.29795(17) 0.0190(6) Uani 1 1 d . . .
C41 C 1.0200(3) 0.5455(2) 0.35394(18) 0.0241(6) Uani 1 1 d . . .
H41 H 1.0701 0.4989 0.3388 0.029 Uiso 1 1 calc R . .
C42 C 1.0143(3) 0.5765(2) 0.43241(19) 0.0284(7) Uani 1 1 d . . .
H42 H 1.0624 0.5511 0.4710 0.034 Uiso 1 1 calc R . .
C43 C 0.9407(3) 0.6432(2) 0.45615(17) 0.0251(7) Uani 1 1 d . . .
H43 H 0.9391 0.6636 0.5102 0.030 Uiso 1 1 calc R . .
C44 C 0.8683(2) 0.6805(2) 0.39971(16) 0.0192(6) Uani 1 1 d . . .
C45 C 0.8758(2) 0.6507(2) 0.32104(16) 0.0190(6) Uani 1 1 d . . .
H45 H 0.8286 0.6764 0.2822 0.023 Uiso 1 1 calc R . .
C46 C 0.7861(3) 0.7500(2) 0.41819(16) 0.0207(6) Uani 1 1 d . . .
C47 C 0.7899(3) 0.8139(2) 0.48149(18) 0.0278(7) Uani 1 1 d . . .
H47 H 0.8466 0.8185 0.5235 0.033 Uiso 1 1 calc R . .
C48 C 0.6309(3) 0.8243(2) 0.38766(17) 0.0222(6) Uani 1 1 d . . .
C49 C 0.5290(3) 0.8449(2) 0.34024(17) 0.0215(6) Uani 1 1 d . . .
C50 C 0.4713(3) 0.9251(2) 0.35269(19) 0.0280(7) Uani 1 1 d . . .
H50 H 0.4932 0.9683 0.3960 0.034 Uiso 1 1 calc R . .
C51 C 0.3810(3) 0.9414(2) 0.3010(2) 0.0304(7) Uani 1 1 d . . .
H51 H 0.3411 0.9964 0.3081 0.037 Uiso 1 1 calc R . .
C52 C 0.3494(3) 0.8771(2) 0.23906(19) 0.0279(7) Uani 1 1 d . . .
H52 H 0.2879 0.8871 0.2029 0.033 Uiso 1 1 calc R . .
C53 C 0.4095(3) 0.7975(2) 0.23083(17) 0.0228(6) Uani 1 1 d . . .
H53 H 0.3877 0.7529 0.1885 0.027 Uiso 1 1 calc R . .
C54 C 0.6215(3) 0.5720(2) 0.13098(17) 0.0209(6) Uani 1 1 d . . .
Cl1 Cl 0.34361(7) 0.48309(6) 0.20404(4) 0.02877(18) Uani 1 1 d . . .
Cl2 Cl 1.22412(6) 0.70834(5) 0.03287(4) 0.01919(14) Uani 1 1 d . . .
Cl3 Cl 0.60410(9) 0.16576(6) 0.39557(6) 0.0392(2) Uani 1 1 d U . .
O3 O 0.3912(3) 0.4460(2) 0.27291(15) 0.0634(11) Uani 1 1 d . . .
O4 O 0.2240(2) 0.4875(2) 0.20400(19) 0.0525(9) Uani 1 1 d . . .
O5 O 0.3714(2) 0.42491(18) 0.13635(13) 0.0336(6) Uani 1 1 d . . .
O8 O 1.3073(2) 0.64039(17) 0.02193(14) 0.0331(6) Uani 1 1 d . . .
O9 O 1.1599(2) 0.71774(16) -0.04066(13) 0.0324(6) Uani 1 1 d . . .
O10 O 1.2755(2) 0.79413(16) 0.06192(14) 0.0318(5) Uani 1 1 d . . .
O12 O 0.6162(4) 0.25588(19) 0.43068(17) 0.0619(10) Uani 1 1 d U A .
O13 O 0.6577(5) 0.1035(3) 0.4377(2) 0.0849(14) Uani 1 1 d U A .
O16 O 1.0049(3) 0.21040(19) 0.37089(15) 0.0441(7) Uani 1 1 d U . .
O18 O 0.9683(4) 0.2838(3) 0.2553(2) 0.0804(12) Uani 1 1 d U . .
O11 O 0.6505(5) 0.1667(3) 0.3214(2) 0.0699(18) Uani 0.791(7) 1 d PU A 1
O14' O 0.4883(4) 0.1495(4) 0.3830(5) 0.122(3) Uani 0.791(7) 1 d PU A 1
O11' O 0.5995(13) 0.1115(11) 0.3328(8) 0.043(4) Uani 0.209(7) 1 d PU A 2
O14 O 0.571(2) 0.1066(10) 0.4672(8) 0.068(4) Uani 0.209(7) 1 d PU A 2
Cl4 Cl 1.04887(13) 0.24741(9) 0.30400(7) 0.0338(4) Uani 0.622(2) 1 d PU B 1
O15 O 1.1231(5) 0.3207(3) 0.3319(3) 0.0594(15) Uani 0.622(2) 1 d PU B 1
O17 O 1.1054(5) 0.1763(3) 0.2598(3) 0.0441(12) Uani 0.622(2) 1 d PU B 1
Cl4A Cl 0.9390(2) 0.26942(16) 0.32685(16) 0.0396(7) Uani 0.378(2) 1 d PU B 2
O15A O 0.8955(8) 0.3412(6) 0.3754(5) 0.062(3) Uani 0.378(2) 1 d PU B 2
O17A O 0.8485(8) 0.2173(6) 0.2848(5) 0.063(2) Uani 0.378(2) 1 d PU B 2
N1SA N 1.2123(7) 0.1626(6) 0.3022(5) 0.037(2) Uani 0.378(2) 1 d P B 2
O1SA O 1.2170(7) 0.1042(5) 0.3478(4) 0.0428(18) Uani 0.378(2) 1 d P B 2
C1SA C 1.2586(10) 0.2527(8) 0.3271(7) 0.046(3) Uani 0.378(2) 1 d P B 2
H1S1 H 1.3356 0.2557 0.3134 0.069 Uiso 0.378(2) 1 calc PR B 2
H1S2 H 1.2570 0.2652 0.3840 0.069 Uiso 0.378(2) 1 calc PR B 2
H1S3 H 1.2146 0.2982 0.3008 0.069 Uiso 0.378(2) 1 calc PR B 2
O2SA O 1.1731(11) 0.1467(9) 0.2352(5) 0.081(4) Uani 0.378(2) 1 d P B 2
Cl1S Cl 0.3771(9) 0.1534(12) 0.1378(14) 0.072(5) Uani 0.298(3) 1 d P C 1
Cl2S Cl 0.5926(3) 0.20417(19) 0.09481(15) 0.0320(9) Uani 0.298(3) 1 d P C 1
C1S C 0.5022(11) 0.2104(9) 0.1704(7) 0.036(3) Uani 0.298(3) 1 d P C 1
H1S4 H 0.5375 0.1825 0.2162 0.043 Uiso 0.298(3) 1 calc PR C 1
H1S5 H 0.4875 0.2751 0.1872 0.043 Uiso 0.298(3) 1 calc PR C 1
C2S C 0.3781(7) 0.2208(5) 0.2342(4) 0.0573(19) Uani 0.702(3) 1 d P C 2
H2S1 H 0.4425 0.2080 0.2699 0.086 Uiso 0.702(3) 1 calc PR C 2
H2S2 H 0.3097 0.2109 0.2593 0.086 Uiso 0.702(3) 1 calc PR C 2
H2S3 H 0.3823 0.2843 0.2221 0.086 Uiso 0.702(3) 1 calc PR C 2
O2S O 0.4288(9) 0.1794(4) 0.1124(4) 0.083(3) Uani 0.702(3) 1 d P C 2
N1S N 0.3780(15) 0.1571(13) 0.1585(14) 0.057(5) Uani 0.702(3) 1 d P C 2
O1S O 0.3231(5) 0.0860(4) 0.1630(3) 0.0672(16) Uani 0.702(3) 1 d P C 2

loop_
_atom_site_aniso_label
_atom_site_aniso_U_11
_atom_site_aniso_U_22
_atom_site_aniso_U_33
_atom_site_aniso_U_23
_atom_site_aniso_U_13
_atom_site_aniso_U_12
O6 0.0261(13) 0.0395(14) 0.0233(11) 0.0020(10) 0.0007(9) -0.0103(10)
O7 0.0245(13) 0.0383(13) 0.0259(11) 0.0103(10) 0.0078(9) 0.0053(10)
Cu1 0.01452(17) 0.01651(17) 0.01420(16) 0.00009(12) -0.00025(12) -0.00111(13)
Cu2 0.01745(19) 0.02335(19) 0.01613(17) 0.00547(13) 0.00512(13) 0.00410(14)
S1 0.0291(5) 0.0381(5) 0.0301(4) -0.0176(4) 0.0008(3) -0.0022(4)
S2 0.0354(5) 0.0388(5) 0.0193(4) -0.0064(3) 0.0008(3) 0.0101(4)
S3 0.0252(4) 0.0160(3) 0.0207(3) -0.0006(3) 0.0037(3) 0.0005(3)
S4 0.0197(4) 0.0264(4) 0.0226(4) -0.0044(3) 0.0038(3) -0.0036(3)
N1 0.0154(13) 0.0453(17) 0.0219(13) 0.0184(12) 0.0050(10) 0.0054(11)
N2 0.0196(13) 0.0231(13) 0.0269(13) 0.0094(10) 0.0100(10) 0.0025(10)
N3 0.0151(12) 0.0221(12) 0.0181(11) 0.0035(9) 0.0046(9) -0.0007(9)
N4 0.0173(13) 0.0218(12) 0.0182(11) -0.0016(9) 0.0041(9) -0.0034(10)
N5 0.0166(12) 0.0241(13) 0.0158(11) 0.0006(9) 0.0008(9) -0.0035(10)
N6 0.0177(13) 0.0171(12) 0.0226(12) 0.0031(9) 0.0071(10) 0.0003(9)
N7 0.0132(12) 0.0174(11) 0.0157(11) 0.0001(9) 0.0035(9) 0.0001(9)
N8 0.0124(12) 0.0194(12) 0.0151(11) 0.0021(9) 0.0006(9) 0.0015(9)
N9 0.0150(12) 0.0273(13) 0.0156(11) 0.0048(10) 0.0038(9) 0.0018(10)
N10 0.0187(13) 0.0271(13) 0.0155(11) 0.0050(10) 0.0054(9) 0.0048(10)
O1 0.0139(10) 0.0359(12) 0.0180(10) 0.0100(9) 0.0024(8) 0.0035(9)
O2 0.0178(11) 0.0186(10) 0.0231(10) 0.0018(8) 0.0015(8) -0.0009(8)
C1 0.0232(19) 0.080(3) 0.0213(16) 0.0192(17) 0.0094(13) 0.0137(18)
C2 0.034(2) 0.135(5) 0.0256(19) 0.037(2) 0.0093(16) 0.023(3)
C3 0.028(2) 0.112(4) 0.049(2) 0.058(3) 0.0080(18) 0.019(2)
C4 0.025(2) 0.070(3) 0.051(2) 0.042(2) 0.0110(17) 0.0126(18)
C5 0.0228(17) 0.042(2) 0.0348(18) 0.0243(16) 0.0100(14) 0.0050(14)
C6 0.0297(19) 0.0315(18) 0.0402(19) 0.0186(15) 0.0166(15) 0.0078(14)
C7 0.065(3) 0.037(2) 0.062(3) 0.029(2) 0.034(2) 0.020(2)
C8 0.089(4) 0.027(2) 0.075(3) 0.021(2) 0.055(3) 0.020(2)
C9 0.061(3) 0.0245(18) 0.053(2) 0.0068(16) 0.038(2) 0.0076(17)
C10 0.0258(17) 0.0250(16) 0.0310(16) 0.0055(13) 0.0136(13) 0.0003(13)
C11 0.0172(15) 0.0277(16) 0.0194(14) 0.0022(12) 0.0009(11) -0.0004(12)
C12 0.0113(13) 0.0240(14) 0.0186(13) 0.0031(11) 0.0025(10) -0.0006(11)
C13 0.0156(14) 0.0228(14) 0.0174(13) 0.0033(11) 0.0056(10) 0.0003(11)
C14 0.0212(16) 0.0325(17) 0.0242(15) 0.0083(13) 0.0032(12) 0.0033(13)
C15 0.0234(17) 0.0293(17) 0.0397(19) 0.0112(14) 0.0065(14) 0.0066(13)
C16 0.0257(17) 0.0207(15) 0.0346(17) 0.0014(13) 0.0128(13) 0.0029(12)
C17 0.0161(14) 0.0243(15) 0.0198(13) 0.0006(11) 0.0093(11) -0.0002(11)
C18 0.0177(14) 0.0217(14) 0.0164(13) 0.0039(11) 0.0056(11) 0.0019(11)
C19 0.0179(15) 0.0228(15) 0.0230(14) -0.0021(11) 0.0091(11) -0.0022(11)
C20 0.0258(18) 0.0308(17) 0.0304(17) -0.0098(14) 0.0060(13) 0.0009(13)
C21 0.0216(16) 0.0305(16) 0.0154(13) -0.0052(12) 0.0045(11) -0.0037(12)
C22 0.0199(16) 0.0323(17) 0.0176(14) -0.0045(12) 0.0014(11) -0.0067(13)
C23 0.0254(18) 0.047(2) 0.0208(15) -0.0042(14) -0.0010(13) -0.0042(15)
C24 0.0262(18) 0.053(2) 0.0197(15) 0.0057(15) -0.0067(13) -0.0066(16)
C25 0.0181(16) 0.0365(18) 0.0275(16) 0.0106(14) -0.0014(12) -0.0025(13)
C26 0.0169(15) 0.0271(15) 0.0218(14) 0.0060(12) 0.0015(11) -0.0020(12)
C27 0.0259(17) 0.0223(15) 0.0233(15) -0.0007(12) 0.0090(12) -0.0047(12)
C28 0.0325(19) 0.0188(15) 0.0349(17) 0.0023(13) 0.0158(14) -0.0002(13)
C29 0.0312(19) 0.0238(16) 0.0344(17) 0.0085(13) 0.0108(14) 0.0041(13)
C30 0.0260(17) 0.0231(15) 0.0263(15) 0.0082(12) 0.0067(12) 0.0013(12)
C31 0.0186(15) 0.0200(14) 0.0201(13) 0.0035(11) 0.0058(11) 0.0010(11)
C32 0.0141(14) 0.0199(14) 0.0191(13) 0.0027(11) 0.0046(10) 0.0006(10)
C33 0.0194(15) 0.0255(15) 0.0195(14) 0.0058(11) 0.0017(11) -0.0003(12)
C34 0.0181(15) 0.0295(16) 0.0147(13) 0.0012(11) 0.0009(11) 0.0013(12)
C35 0.0170(14) 0.0227(14) 0.0158(13) -0.0017(11) 0.0005(10) -0.0003(11)
C36 0.0126(13) 0.0199(13) 0.0151(12) -0.0006(10) 0.0019(10) 0.0000(10)
C37 0.0119(13) 0.0172(13) 0.0184(13) 0.0004(10) 0.0016(10) 0.0008(10)
C38 0.0222(16) 0.0226(15) 0.0235(14) 0.0071(12) 0.0044(12) 0.0038(12)
C39 0.0117(13) 0.0212(14) 0.0191(13) 0.0071(11) 0.0007(10) 0.0016(10)
C40 0.0159(14) 0.0219(14) 0.0199(13) 0.0063(11) 0.0001(11) -0.0005(11)
C41 0.0200(16) 0.0287(16) 0.0246(15) 0.0097(12) -0.0002(12) 0.0060(12)
C42 0.0235(17) 0.0408(19) 0.0220(15) 0.0133(13) -0.0036(12) 0.0068(14)
C43 0.0246(17) 0.0367(18) 0.0145(13) 0.0078(12) -0.0022(11) 0.0010(13)
C44 0.0168(14) 0.0250(15) 0.0165(13) 0.0065(11) 0.0002(11) -0.0006(11)
C45 0.0178(15) 0.0242(14) 0.0155(13) 0.0069(11) -0.0011(10) 0.0006(11)
C46 0.0198(15) 0.0294(16) 0.0136(12) 0.0050(11) 0.0020(11) 0.0004(12)
C47 0.0258(17) 0.0395(19) 0.0171(14) -0.0010(13) 0.0008(12) 0.0031(14)
C48 0.0230(16) 0.0283(16) 0.0160(13) 0.0017(11) 0.0064(11) 0.0013(12)
C49 0.0213(16) 0.0275(15) 0.0166(13) 0.0032(11) 0.0060(11) 0.0039(12)
C50 0.0298(18) 0.0300(17) 0.0256(16) 0.0036(13) 0.0087(13) 0.0064(14)
C51 0.0301(19) 0.0309(17) 0.0328(17) 0.0096(14) 0.0089(14) 0.0128(14)
C52 0.0221(17) 0.0369(18) 0.0269(16) 0.0114(14) 0.0048(13) 0.0071(13)
C53 0.0201(16) 0.0319(17) 0.0181(13) 0.0080(12) 0.0041(11) 0.0021(12)
C54 0.0180(15) 0.0236(15) 0.0218(14) 0.0017(11) 0.0066(11) -0.0012(11)
Cl1 0.0275(4) 0.0438(5) 0.0138(3) -0.0024(3) 0.0021(3) -0.0154(3)
Cl2 0.0214(4) 0.0220(3) 0.0140(3) 0.0020(2) 0.0005(2) 0.0024(3)
Cl3 0.0454(6) 0.0324(4) 0.0387(5) -0.0106(4) 0.0133(4) 0.0008(4)
O3 0.093(3) 0.074(2) 0.0220(13) 0.0247(14) -0.0215(14) -0.053(2)
O4 0.0291(15) 0.0630(19) 0.0608(19) -0.0293(15) 0.0201(13) -0.0222(14)
O5 0.0337(14) 0.0448(15) 0.0209(11) -0.0037(10) 0.0022(10) 0.0032(11)
O8 0.0368(15) 0.0336(13) 0.0322(13) 0.0085(10) 0.0149(11) 0.0166(11)
O9 0.0497(16) 0.0250(12) 0.0200(11) 0.0047(9) -0.0138(10) -0.0022(11)
O10 0.0304(14) 0.0310(13) 0.0313(12) -0.0044(10) -0.0046(10) -0.0061(10)
O12 0.126(3) 0.0301(14) 0.0329(15) 0.0040(12) 0.0213(17) 0.0217(17)
O13 0.151(5) 0.052(2) 0.048(2) -0.0016(17) -0.005(2) 0.024(2)
O16 0.060(2) 0.0421(15) 0.0290(13) 0.0066(11) -0.0040(12) -0.0035(13)
O18 0.118(3) 0.074(3) 0.055(2) 0.0332(19) 0.013(2) 0.040(2)
O11 0.133(5) 0.048(3) 0.035(2) 0.0032(18) 0.039(2) 0.036(3)
O14' 0.037(3) 0.059(3) 0.272(10) 0.043(4) 0.006(4) -0.002(2)
O11' 0.055(9) 0.044(8) 0.027(5) -0.009(5) 0.010(5) 0.004(7)
O14 0.154(12) 0.026(6) 0.023(6) -0.006(5) 0.009(8) -0.007(8)
Cl4 0.0527(10) 0.0248(7) 0.0221(6) 0.0016(5) -0.0061(6) -0.0086(6)
O15 0.083(4) 0.030(2) 0.061(3) -0.009(2) 0.000(3) -0.023(2)
O17 0.058(3) 0.035(2) 0.036(3) -0.0078(19) -0.002(2) 0.000(2)
Cl4A 0.0399(15) 0.0320(12) 0.0474(14) 0.0094(10) 0.0005(11) 0.0103(10)
O15A 0.060(6) 0.047(5) 0.068(5) -0.022(4) -0.033(4) 0.022(4)
O17A 0.074(6) 0.048(5) 0.058(5) -0.014(4) -0.030(4) 0.018(4)
N1SA 0.036(5) 0.053(5) 0.022(4) -0.004(4) 0.001(3) -0.004(4)
O1SA 0.045(5) 0.040(4) 0.045(4) 0.001(3) 0.013(3) 0.007(3)
C1SA 0.048(7) 0.045(6) 0.044(6) 0.011(5) -0.008(5) -0.008(5)
O2SA 0.101(10) 0.108(9) 0.029(5) 0.001(5) -0.009(5) -0.034(8)
Cl1S 0.022(4) 0.065(6) 0.121(13) -0.020(6) -0.018(4) 0.005(3)
Cl2S 0.0474(19) 0.0252(14) 0.0236(14) 0.0020(10) 0.0049(11) -0.0009(12)
C1S 0.035(7) 0.041(7) 0.030(6) 0.004(5) -0.007(5) 0.005(5)
C2S 0.073(5) 0.050(4) 0.044(3) 0.000(3) -0.020(3) 0.005(3)
O2S 0.129(7) 0.058(4) 0.076(4) 0.038(3) 0.051(5) 0.052(4)
N1S 0.058(8) 0.038(7) 0.074(9) 0.012(7) -0.008(5) 0.021(5)
O1S 0.075(4) 0.053(3) 0.068(3) 0.000(2) -0.026(3) 0.018(3)

loop_
_atom_type_symbol
_atom_type_description
_atom_type_scat_dispersion_real
_atom_type_scat_dispersion_imag
_atom_type_scat_source
C C 0.0033 0.0016 'International Tables Vol C Tables 4.2.6.8 and 6.1.1.4'
H H 0.0000 0.0000 'International Tables Vol C Tables 4.2.6.8 and 6.1.1.4'
N N 0.0061 0.0033 'International Tables Vol C Tables 4.2.6.8 and 6.1.1.4'
O O 0.0106 0.0060 'International Tables Vol C Tables 4.2.6.8 and 6.1.1.4'
S S 0.1246 0.1234 'International Tables Vol C Tables 4.2.6.8 and 6.1.1.4'
Cl Cl 0.1484 0.1585 'International Tables Vol C Tables 4.2.6.8 and 6.1.1.4'
Cu Cu 0.3201 1.2651 'International Tables Vol C Tables 4.2.6.8 and 6.1.1.4'

loop_
_geom_angle_atom_site_label_1
_geom_angle_atom_site_label_2
_geom_angle_atom_site_label_3
_geom_angle
Cl1 O6 Cu2 132.72(14)
Cl2 O7 Cu1 134.45(14)
O2 Cu1 N5 93.47(9)
O2 Cu1 N7 85.80(9)
N5 Cu1 N7 167.50(10)
O2 Cu1 N8 161.69(9)
N5 Cu1 N8 96.98(10)
N7 Cu1 N8 80.74(9)
O2 Cu1 N4 81.55(8)
N5 Cu1 N4 75.79(10)
N7 Cu1 N4 116.34(9)
N8 Cu1 N4 115.59(9)
O2 Cu1 O7 85.08(8)
N5 Cu1 O7 88.04(9)
N7 Cu1 O7 79.47(8)
N8 Cu1 O7 80.30(8)
N4 Cu1 O7 158.25(8)
O1 Cu2 N2 86.37(10)
O1 Cu2 N10 90.36(9)
N2 Cu2 N10 170.36(11)
O1 Cu2 N3 158.48(10)
N2 Cu2 N3 81.30(10)
N10 Cu2 N3 98.89(10)
O1 Cu2 N9 84.40(9)
N2 Cu2 N9 111.34(10)
N10 Cu2 N9 77.30(10)
N3 Cu2 N9 116.49(9)
O1 Cu2 O6 80.30(8)
N2 Cu2 O6 79.70(10)
N10 Cu2 O6 90.81(10)
N3 Cu2 O6 80.20(9)
N9 Cu2 O6 160.56(8)
C20 S1 C21 89.83(16)
C47 S2 C48 89.72(16)
C37 S3 C38 89.77(14)
C54 S4 C11 89.87(15)
O1 N1 C1 115.0(3)
O1 N1 C5 122.6(3)
C1 N1 C5 122.3(3)
C6 N2 C10 119.4(3)
C6 N2 Cu2 126.0(2)
C10 N2 Cu2 113.7(2)
C54 N3 C12 111.4(2)
C54 N3 Cu2 109.99(19)
C12 N3 Cu2 136.6(2)
C21 N4 C19 111.1(3)
C21 N4 Cu1 103.36(19)
C19 N4 Cu1 138.9(2)
C26 N5 C22 118.9(3)
C26 N5 Cu1 120.9(2)
C22 N5 Cu1 120.2(2)
O2 N6 C27 116.7(2)
O2 N6 C31 122.4(2)
C27 N6 C31 120.8(3)
C32 N7 C36 118.9(2)
C32 N7 Cu1 126.25(19)
C36 N7 Cu1 113.41(18)
C37 N8 C39 111.0(2)
C37 N8 Cu1 109.10(18)
C39 N8 Cu1 137.05(19)
C48 N9 C46 111.7(3)
C48 N9 Cu2 103.75(19)
C46 N9 Cu2 140.0(2)
C53 N10 C49 118.7(3)
C53 N10 Cu2 122.7(2)
C49 N10 Cu2 118.5(2)
N1 O1 Cu2 116.95(17)
N6 O2 Cu1 115.39(16)
N1 C1 C2 120.0(4)
N1 C1 H1 120.0
C2 C1 H1 120.0
C3 C2 C1 119.2(4)
C3 C2 H2 120.4
C1 C2 H2 120.4
C2 C3 C4 119.7(4)
C2 C3 H3 120.1
C4 C3 H3 120.1
C3 C4 C5 120.6(4)
C3 C4 H4 119.7
C5 C4 H4 119.7
N1 C5 C4 118.0(4)
N1 C5 C6 121.1(3)
C4 C5 C6 120.9(4)
N2 C6 C7 120.1(3)
N2 C6 C5 119.3(3)
C7 C6 C5 120.6(3)
C8 C7 C6 120.0(4)
C8 C7 H7 120.0
C6 C7 H7 120.0
C9 C8 C7 119.7(4)
C9 C8 H8 120.1
C7 C8 H8 120.1
C8 C9 C10 118.0(4)
C8 C9 H9 121.0
C10 C9 H9 121.0
N2 C10 C9 122.8(3)
N2 C10 C54 112.5(3)
C9 C10 C54 124.6(3)
C12 C11 S4 111.1(2)
C12 C11 H11 124.5
S4 C11 H11 124.5
C11 C12 N3 113.4(3)
C11 C12 C13 128.1(3)
N3 C12 C13 117.2(2)
C18 C13 C14 119.4(3)
C18 C13 C12 114.2(3)
C14 C13 C12 126.3(3)
C15 C14 C13 118.7(3)
C15 C14 H14 120.6
C13 C14 H14 120.6
C14 C15 C16 121.7(3)
C14 C15 H15 119.1
C16 C15 H15 119.1
C15 C16 C17 119.6(3)
C15 C16 H16 120.2
C17 C16 H16 120.2
C18 C17 C16 118.4(3)
C18 C17 C19 116.7(3)
C16 C17 C19 124.9(3)
C17 C18 C13 122.1(3)
C17 C18 H18 118.9
C13 C18 H18 118.9
C20 C19 N4 114.4(3)
C20 C19 C17 129.0(3)
N4 C19 C17 116.6(3)
C19 C20 S1 110.4(3)
C19 C20 H20 124.8
S1 C20 H20 124.8
N4 C21 C22 121.0(3)
N4 C21 S1 114.2(2)
C22 C21 S1 124.8(2)
N5 C22 C23 121.0(3)
N5 C22 C21 115.3(3)
C23 C22 C21 123.7(3)
C24 C23 C22 119.7(3)
C24 C23 H23 120.1
C22 C23 H23 120.1
C25 C24 C23 119.1(3)
C25 C24 H24 120.5
C23 C24 H24 120.5
C24 C25 C26 118.9(3)
C24 C25 H25 120.5
C26 C25 H25 120.5
N5 C26 C25 122.4(3)
N5 C26 H26 118.8
C25 C26 H26 118.8
N6 C27 C28 120.6(3)
N6 C27 H27 119.7
C28 C27 H27 119.7
C27 C28 C29 120.0(3)
C27 C28 H28 120.0
C29 C28 H28 120.0
C30 C29 C28 118.9(3)
C30 C29 H29 120.6
C28 C29 H29 120.6
C29 C30 C31 120.8(3)
C29 C30 H30 119.6
C31 C30 H30 119.6
N6 C31 C30 119.0(3)
N6 C31 C32 120.0(3)
C30 C31 C32 121.0(3)
N7 C32 C33 120.9(3)
N7 C32 C31 118.2(2)
C33 C32 C31 120.8(3)
C34 C33 C32 119.8(3)
C34 C33 H33 120.1
C32 C33 H33 120.1
C33 C34 C35 119.5(3)
C33 C34 H34 120.3
C35 C34 H34 120.3
C34 C35 C36 118.1(3)
C34 C35 H35 120.9
C36 C35 H35 120.9
N7 C36 C35 122.8(3)
N7 C36 C37 112.3(2)
C35 C36 C37 124.9(3)
N8 C37 C36 119.2(2)
N8 C37 S3 114.5(2)
C36 C37 S3 126.3(2)
C39 C38 S3 111.1(2)
C39 C38 H38 124.5
S3 C38 H38 124.5
C38 C39 N8 113.6(3)
C38 C39 C40 128.1(3)
N8 C39 C40 117.4(2)
C45 C40 C41 120.2(3)
C45 C40 C39 115.6(2)
C41 C40 C39 124.3(3)
C42 C41 C40 118.3(3)
C42 C41 H41 120.9
C40 C41 H41 120.9
C43 C42 C41 122.0(3)
C43 C42 H42 119.0
C41 C42 H42 119.0
C42 C43 C44 119.5(3)
C42 C43 H43 120.2
C44 C43 H43 120.2
C45 C44 C43 118.3(3)
C45 C44 C46 117.5(3)
C43 C44 C46 124.1(3)
C40 C45 C44 121.6(3)
C40 C45 H45 119.2
C44 C45 H45 119.2
C47 C46 N9 113.8(3)
C47 C46 C44 127.8(3)
N9 C46 C44 118.4(3)
C46 C47 S2 110.8(2)
C46 C47 H47 124.6
S2 C47 H47 124.6
N9 C48 C49 121.4(3)
N9 C48 S2 114.0(2)
C49 C48 S2 124.6(2)
N10 C49 C50 121.6(3)
N10 C49 C48 115.0(3)
C50 C49 C48 123.4(3)
C51 C50 C49 119.0(3)
C51 C50 H50 120.5
C49 C50 H50 120.5
C52 C51 C50 119.6(3)
C52 C51 H51 120.2
C50 C51 H51 120.2
C51 C52 C53 118.5(3)
C51 C52 H52 120.8
C53 C52 H52 120.8
N10 C53 C52 122.6(3)
N10 C53 H53 118.7
C52 C53 H53 118.7
N3 C54 C10 118.5(3)
N3 C54 S4 114.2(2)
C10 C54 S4 127.2(2)
O3 Cl1 O6 109.48(15)
O3 Cl1 O5 108.4(2)
O6 Cl1 O5 109.77(15)
O3 Cl1 O4 110.8(2)
O6 Cl1 O4 109.16(18)
O5 Cl1 O4 109.17(16)
O10 Cl2 O8 109.99(16)
O10 Cl2 O9 109.29(14)
O8 Cl2 O9 110.08(15)
O10 Cl2 O7 110.02(15)
O8 Cl2 O7 108.72(14)
O9 Cl2 O7 108.72(15)
O11' Cl3 O13 91.9(7)
O11' Cl3 O12 147.8(8)
O13 Cl3 O12 113.9(2)
O11' Cl3 O14' 79.7(8)
O13 Cl3 O14' 113.2(4)
O12 Cl3 O14' 105.2(3)
O11' Cl3 O11 45.5(7)
O13 Cl3 O11 109.4(3)
O12 Cl3 O11 105.1(3)
O14' Cl3 O11 109.6(5)
O11' Cl3 O14 107.7(9)
O13 Cl3 O14 45.8(8)
O12 Cl3 O14 104.2(5)
O14' Cl3 O14 74.0(9)
O11 Cl3 O14 148.2(6)
O14 O13 Cl3 80.1(8)
Cl4A O16 Cl4 60.45(17)
Cl4A O18 Cl4 64.17(19)
O13 O14 Cl3 54.1(7)
O18 Cl4 O15 105.6(3)
O18 Cl4 O17 109.4(3)
O15 Cl4 O17 110.7(4)
O18 Cl4 O16 113.2(2)
O15 Cl4 O16 108.8(3)
O17 Cl4 O16 109.2(3)
O18 Cl4A O16 118.0(3)
O18 Cl4A O15A 120.4(5)
O16 Cl4A O15A 111.8(4)
O18 Cl4A O17A 84.8(5)
O16 Cl4A O17A 108.4(4)
O15A Cl4A O17A 108.8(6)
O2SA N1SA O1SA 121.8(10)
O2SA N1SA C1SA 118.4(10)
O1SA N1SA C1SA 119.7(8)
N1SA C1SA H1S1 109.5
N1SA C1SA H1S2 109.5
H1S1 C1SA H1S2 109.5
N1SA C1SA H1S3 109.5
H1S1 C1SA H1S3 109.5
H1S2 C1SA H1S3 109.5
Cl1S C1S Cl2S 110.2(11)
Cl1S C1S H1S4 109.6
Cl2S C1S H1S4 109.6
Cl1S C1S H1S5 109.6
Cl2S C1S H1S5 109.6
H1S4 C1S H1S5 108.1
N1S C2S H2S1 109.5
N1S C2S H2S2 109.5
H2S1 C2S H2S2 109.5
N1S C2S H2S3 109.5
H2S1 C2S H2S3 109.5
H2S2 C2S H2S3 109.5
O2S N1S O1S 132(2)
O2S N1S C2S 116.7(16)
O1S N1S C2S 110.8(17)

loop_
_geom_bond_atom_site_label_1
_geom_bond_atom_site_label_2
_geom_bond_distance
O6 Cl1 1.438(2)
O6 Cu2 2.763(2)
O7 Cl2 1.446(2)
O7 Cu1 2.671(2)
Cu1 O2 1.962(2)
Cu1 N5 1.998(2)
Cu1 N7 2.001(2)
Cu1 N8 2.041(2)
Cu1 N4 2.431(2)
Cu2 O1 1.965(2)
Cu2 N2 1.983(3)
Cu2 N10 1.989(3)
Cu2 N3 2.026(2)
Cu2 N9 2.364(3)
S1 C20 1.707(4)
S1 C21 1.719(3)
S2 C47 1.708(4)
S2 C48 1.720(3)
S3 C37 1.698(3)
S3 C38 1.713(3)
S4 C54 1.702(3)
S4 C11 1.706(3)
N1 O1 1.340(3)
N1 C1 1.354(5)
N1 C5 1.358(5)
N2 C6 1.343(4)
N2 C10 1.357(4)
N3 C54 1.321(4)
N3 C12 1.383(4)
N4 C21 1.311(4)
N4 C19 1.381(4)
N5 C26 1.343(4)
N5 C22 1.358(4)
N6 O2 1.340(3)
N6 C27 1.357(4)
N6 C31 1.365(4)
N7 C32 1.339(4)
N7 C36 1.354(4)
N8 C37 1.324(3)
N8 C39 1.390(4)
N9 C48 1.311(4)
N9 C46 1.382(4)
N10 C53 1.341(4)
N10 C49 1.356(4)
C1 C2 1.383(5)
C1 H1 0.9500
C2 C3 1.377(7)
C2 H2 0.9500
C3 C4 1.382(7)
C3 H3 0.9500
C4 C5 1.391(5)
C4 H4 0.9500
C5 C6 1.478(5)
C6 C7 1.395(5)
C7 C8 1.382(7)
C7 H7 0.9500
C8 C9 1.377(6)
C8 H8 0.9500
C9 C10 1.377(5)
C9 H9 0.9500
C10 C54 1.458(4)
C11 C12 1.363(4)
C11 H11 0.9500
C12 C13 1.470(4)
C13 C18 1.393(4)
C13 C14 1.394(4)
C14 C15 1.387(5)
C14 H14 0.9500
C15 C16 1.392(5)
C15 H15 0.9500
C16 C17 1.400(4)
C16 H16 0.9500
C17 C18 1.382(4)
C17 C19 1.477(4)
C18 H18 0.9500
C19 C20 1.364(4)
C20 H20 0.9500
C21 C22 1.465(5)
C22 C23 1.390(4)
C23 C24 1.383(5)
C23 H23 0.9500
C24 C25 1.381(5)
C24 H24 0.9500
C25 C26 1.387(4)
C25 H25 0.9500
C26 H26 0.9500
C27 C28 1.376(5)
C27 H27 0.9500
C28 C29 1.380(5)
C28 H28 0.9500
C29 C30 1.379(5)
C29 H29 0.9500
C30 C31 1.389(4)
C30 H30 0.9500
C31 C32 1.472(4)
C32 C33 1.401(4)
C33 C34 1.375(4)
C33 H33 0.9500
C34 C35 1.383(4)
C34 H34 0.9500
C35 C36 1.386(4)
C35 H35 0.9500
C36 C37 1.456(4)
C38 C39 1.355(4)
C38 H38 0.9500
C39 C40 1.472(4)
C40 C45 1.386(4)
C40 C41 1.395(4)
C41 C42 1.390(4)
C41 H41 0.9500
C42 C43 1.387(5)
C42 H42 0.9500
C43 C44 1.406(4)
C43 H43 0.9500
C44 C45 1.392(4)
C44 C46 1.463(4)
C45 H45 0.9500
C46 C47 1.366(4)
C47 H47 0.9500
C48 C49 1.469(4)
C49 C50 1.385(4)
C50 C51 1.385(5)
C50 H50 0.9500
C51 C52 1.381(5)
C51 H51 0.9500
C52 C53 1.386(5)
C52 H52 0.9500
C53 H53 0.9500
Cl1 O3 1.432(3)
Cl1 O5 1.442(2)
Cl1 O4 1.447(3)
Cl2 O10 1.430(2)
Cl2 O8 1.434(2)
Cl2 O9 1.446(2)
Cl3 O11' 1.276(12)
Cl3 O13 1.358(4)
Cl3 O12 1.405(3)
Cl3 O14' 1.412(5)
Cl3 O11 1.438(4)
Cl3 O14 1.650(16)
O13 O14 1.20(2)
O16 Cl4A 1.415(4)
O16 Cl4 1.458(3)
O18 Cl4A 1.346(4)
O18 Cl4 1.377(4)
Cl4 O15 1.418(5)
Cl4 O17 1.445(5)
Cl4A O15A 1.416(8)
Cl4A O17A 1.432(9)
N1SA O2SA 1.208(12)
N1SA O1SA 1.218(11)
N1SA C1SA 1.448(14)
C1SA H1S1 0.9800
C1SA H1S2 0.9800
C1SA H1S3 0.9800
Cl1S C1S 1.746(18)
Cl2S C1S 1.765(14)
C1S H1S4 0.9900
C1S H1S5 0.9900
C2S N1S 1.53(3)
C2S H2S1 0.9800
C2S H2S2 0.9800
C2S H2S3 0.9800
O2S N1S 1.11(2)
N1S O1S 1.25(2)
